data_9011064
loop_
_publ_author_name
'Cromer, D. T.'
'Kay, M. I.'
'Larson, A. C.'

_publ_section_title
;
 Refinement of the alum structures. II. X-ray and neutron diffraction of
 NaAl(SO4)2*12H2O, gamma alum
 Locality: synthetic
;
_journal_name_full 'Acta Crystallographica'
_journal_page_first 182
_journal_page_last 187
_journal_paper_doi 10.1107/S0365110X67000313
_journal_volume 22
_journal_year 1967
_chemical_formula_sum 'Al H24 Na O20 S2'
_chemical_name_mineral 'Sodium alum'
_space_group_IT_number 205
_symmetry_space_group_name_Hall '-P 2ac 2ab 3'
_symmetry_space_group_name_H-M 'P a -3'
_cell_angle_alpha 90
_cell_angle_beta 90
_cell_angle_gamma 90
_cell_formula_units_Z 4
_cell_length_a 12.213
_cell_length_b 12.213
_cell_length_c 12.213
_cell_volume 1821.659
_exptl_crystal_density_diffrn 1.671
_cod_original_sg_symbol_H-M 'P a 3'
_cod_original_formula_sum 'Na Al S2 O20 H24'
_cod_database_code 9011064

loop_
_symmetry_equiv_pos_as_xyz
x,y,z
1/2+z,x,1/2-y
z,1/2-x,1/2+y
1/2-z,1/2+x,y
-z,-x,-y
1/2+y,1/2-z,-x
1/2-y,-z,1/2+x
-y,1/2+z,1/2-x
y,z,x
x,1/2-y,1/2+z
1/2-x,1/2+y,z
1/2+x,y,1/2-z
-x,-y,-z
1/2-z,-x,1/2+y
-z,1/2+x,1/2-y
1/2+z,1/2-x,-y
z,x,y
1/2-y,1/2+z,x
1/2+y,z,1/2-x
y,1/2-z,1/2+x
-y,-z,-x
-x,1/2+y,1/2-z
1/2+x,1/2-y,-z
1/2-x,-y,1/2+z

loop_
_atom_site_aniso_label
_atom_site_aniso_U_11
_atom_site_aniso_U_22
_atom_site_aniso_U_33
_atom_site_aniso_U_12
_atom_site_aniso_U_13
_atom_site_aniso_U_23
Na 0.03113 0.03113 0.03113 -0.00227 -0.00227 -0.00227
Al 0.02146 0.02146 0.02146 0.00378 0.00378 0.00378
S 0.03000 0.03000 0.03000 0.00332 0.00332 0.00332
OSl 0.05191 0.05191 0.05191 -0.02199 -0.02199 -0.02199
OS2 0.10707 0.05471 0.04043 -0.07458 0.05539 -0.01269
Ow3 0.04677 0.04466 0.03166 -0.02773 0.00363 0.00831
Ow4 0.02554 0.03310 0.03763 0.00582 -0.00733 0.01307

loop_
_atom_site_label
_atom_site_fract_x
_atom_site_fract_y
_atom_site_fract_z
_atom_site_U_iso_or_equiv
_atom_site_type_symbol
_atom_site_attached_hydrogens
Na 0.50000 0.50000 0.50000 ? Na 0
Al 0.00000 0.00000 0.00000 ? Al 0
S 0.26520 0.26520 0.26520 ? S 0
OSl 0.33430 0.33430 0.33430 ? O 0
OS2 0.29570 0.27830 0.15080 ? O 0
Ow3 0.07670 0.04030 0.31880 ? O 0
Ow4 0.13710 0.95960 0.05730 ? O 0
H1 0.58500 0.31900 0.37800 0.04306 H 0
H2 0.48600 0.30800 0.38300 0.05066 H 0
H3 0.55500 0.20200 0.50200 0.04053 H 0
H4 0.58800 0.33900 0.11300 0.03040 H 0

loop_
_cod_changelog_entry_id
_cod_changelog_entry_author
_cod_changelog_entry_date
_cod_changelog_entry_text
1
;cod-tools version 3.8.0
Id: cif_guess_AMCSD_atom_types 9581 2023-05-17 12:35:41Z saulius
;
2023-05-18T08:43:41+03:00
;Derived hydrogen counts
from atom names that follow the AMCSD naming convention
(Wat == water, O-H == hydroxyl).
;

loop_
_cod_related_entry_id
_cod_related_entry_database
_cod_related_entry_code
1 AMCSD 0009306
